data_4306832
loop_
_publ_author_name
'Wei-Wei Ni'
'Zhong-Hai Ni'
'Ai-Li Cui'
'Xin Liang'
'Hui-Zhong Kou'

_publ_section_title
;
Cyanide-Bridged Mn(III)-Fe(III) Bimetallic Complexes Based on the
Pentacyano(1-methylimidazole)ferrate(III) Building Block: Structure and
Magnetic Characterizations
;
_journal_name_full 'Inorganic Chemistry'
_journal_page_first 22
_journal_page_last 33
_journal_paper_doi 10.1021/ic060575i
_journal_volume 46
_journal_year 2007
_chemical_formula_sum 'C41 H36 Cl4 Fe Mn2 N11 O7'
_chemical_formula_weight 1102.34
_chemical_name_systematic
; 
 ? 
;
_space_group_IT_number 14
_symmetry_cell_setting monoclinic
_symmetry_space_group_name_Hall '-P 2ybc'
_symmetry_space_group_name_H-M 'P 1 21/c 1'
_atom_sites_solution_hydrogens geom
_atom_sites_solution_primary direct
_atom_sites_solution_secondary difmap
_audit_creation_method SHELXL-97
_cell_angle_alpha 90.00
_cell_angle_beta 92.0390(10)
_cell_angle_gamma 90.00
_cell_formula_units_Z 2
_cell_length_a 11.265(3)
_cell_length_b 13.885(4)
_cell_length_c 15.027(4)
_cell_measurement_reflns_used 7912
_cell_measurement_temperature 293(2)
_cell_measurement_theta_max 27.4835
_cell_measurement_theta_min 3.0863
_cell_volume 2349.0(11)
_computing_cell_refinement 'CrystalClear (Rigaku Corp., 2000)'
_computing_data_collection 'CrystalClear (Rigaku Corp., 2000)'
_computing_data_reduction 'CrystalClear (Rigaku Corp., 2000)'
_computing_molecular_graphics 'SHELXL-97 (Sheldrick, 1997)'
_computing_publication_material 'SHELXL-97 (Sheldrick, 1997)'
_computing_structure_refinement 'SHELXL-97 (Sheldrick, 1997)'
_computing_structure_solution 'SHELXS-97 (Sheldrick, 1990)'
_diffrn_ambient_temperature 293(2)
_diffrn_detector_area_resol_mean '100x100 microns'
_diffrn_measured_fraction_theta_full 0.990
_diffrn_measured_fraction_theta_max 0.990
_diffrn_measurement_device_type 'Rigaku R-AXIS RIPID IP'
_diffrn_measurement_method Oscillation
_diffrn_radiation_monochromator graphite
_diffrn_radiation_source 'fine-focus sealed tube'
_diffrn_radiation_type MoK\a
_diffrn_radiation_wavelength 0.71070
_diffrn_reflns_av_R_equivalents 0.0932
_diffrn_reflns_av_sigmaI/netI 0.1541
_diffrn_reflns_limit_h_max 13
_diffrn_reflns_limit_h_min -13
_diffrn_reflns_limit_k_max 12
_diffrn_reflns_limit_k_min -17
_diffrn_reflns_limit_l_max 17
_diffrn_reflns_limit_l_min -18
_diffrn_reflns_number 16580
_diffrn_reflns_theta_full 26.00
_diffrn_reflns_theta_max 26.00
_diffrn_reflns_theta_min 3.08
_exptl_absorpt_coefficient_mu 1.122
_exptl_absorpt_correction_type empirical
_exptl_crystal_colour 'dark brown'
_exptl_crystal_density_diffrn 1.559
_exptl_crystal_density_method 'not measured'
_exptl_crystal_description strip
_exptl_crystal_F_000 1118
_exptl_crystal_size_max 0.20
_exptl_crystal_size_mid 0.14
_exptl_crystal_size_min 0.08
_refine_diff_density_max 0.700
_refine_diff_density_min -0.541
_refine_diff_density_rms 0.110
_refine_ls_extinction_method none
_refine_ls_goodness_of_fit_ref 1.091
_refine_ls_hydrogen_treatment mixed
_refine_ls_matrix_type full
_refine_ls_number_parameters 332
_refine_ls_number_reflns 4569
_refine_ls_number_restraints 0
_refine_ls_restrained_S_all 1.091
_refine_ls_R_factor_all 0.0848
_refine_ls_R_factor_gt 0.0725
_refine_ls_shift/su_max 0.006
_refine_ls_shift/su_mean 0.000
_refine_ls_structure_factor_coef Fsqd
_refine_ls_weighting_details 'calc w=1/[\s^2^(Fo^2^)+(0.0100P)^2^+12.0000P] where P=(Fo^2^+2Fc^2^)/3'
_refine_ls_weighting_scheme calc
_refine_ls_wR_factor_gt 0.1552
_refine_ls_wR_factor_ref 0.1604
_reflns_number_gt 3736
_reflns_number_total 4569
_reflns_threshold_expression >2sigma(I)
_cod_data_source_file ic060575i_si2.cif
_cod_data_source_block 3
_cod_original_cell_volume 2349.0(12)
_cod_database_code 4306832

loop_
_symmetry_equiv_pos_as_xyz
'x, y, z'
'-x, y+1/2, -z+1/2'
'-x, -y, -z'
'x, -y-1/2, z-1/2'

loop_
_atom_site_label
_atom_site_type_symbol
_atom_site_fract_x
_atom_site_fract_y
_atom_site_fract_z
_atom_site_U_iso_or_equiv
_atom_site_adp_type
_atom_site_occupancy
_atom_site_symmetry_multiplicity
_atom_site_calc_flag
_atom_site_refinement_flags
_atom_site_disorder_assembly
_atom_site_disorder_group
Cl1 Cl -0.55611(14) 0.25177(13) 0.15016(11) 0.0402(4) Uani 1 1 d . . .
Cl2 Cl 0.56505(15) -0.22799(14) 0.09577(11) 0.0432(4) Uani 1 1 d . . .
Fe1 Fe 0.0000 0.0000 0.5000 0.0216(3) Uani 1 2 d S . .
Mn1 Mn 0.03420(7) 0.04548(6) 0.16309(5) 0.0167(2) Uani 1 1 d . . .
O1 O 0.0830(3) -0.0808(3) 0.1386(2) 0.0216(8) Uani 1 1 d . . .
O2 O -0.1157(3) 0.0320(2) 0.1049(2) 0.0188(8) Uani 1 1 d . . .
N1 N -0.0345(5) 0.0026(4) 0.2956(3) 0.0372(13) Uani 1 1 d . . .
N2 N -0.0687(5) -0.2150(3) 0.5003(3) 0.0311(12) Uani 1 1 d . . .
N4 N 0.1758(6) -0.0314(12) 0.4896(9) 0.028(7) Uani 0.50 1 d PG . .
C4 C 0.2657(8) -0.0043(8) 0.5534(7) 0.057(5) Uani 0.50 1 d PG . .
H4B H 0.2628 0.0206 0.6135 0.068 Uiso 0.50 1 d PR . .
N5 N 0.3776(6) -0.0208(7) 0.5155(7) 0.053(4) Uani 0.50 1 d PG . .
C5 C 0.3568(9) -0.0582(8) 0.4284(6) 0.046(4) Uani 0.50 1 d PG . .
H5B H 0.4107 -0.0750 0.3877 0.055 Uiso 0.50 1 d PR . .
C6 C 0.2321(10) -0.0647(11) 0.4124(7) 0.040(5) Uani 0.50 1 d PG . .
H6A H 0.1911 -0.0861 0.3645 0.048 Uiso 0.50 1 d PR . .
N6 N -0.0002(4) 0.1817(3) 0.1954(3) 0.0198(10) Uani 1 1 d . . .
N7 N 0.1888(4) 0.0765(3) 0.2251(3) 0.0218(10) Uani 1 1 d . . .
C1 C -0.0236(5) 0.0011(4) 0.3730(4) 0.0252(13) Uani 1 1 d . . .
C2 C -0.0429(5) -0.1352(4) 0.5004(3) 0.0211(12) Uani 1 1 d . . .
C10 C -0.2138(5) 0.0830(4) 0.1169(3) 0.0185(11) Uani 1 1 d . . .
C11 C -0.3238(5) 0.0487(4) 0.0851(3) 0.0217(12) Uani 1 1 d . . .
H11A H -0.3268 -0.0107 0.0565 0.026 Uiso 1 1 calc R . .
C12 C -0.4270(5) 0.0986(4) 0.0940(4) 0.0251(12) Uani 1 1 d . . .
H12A H -0.4985 0.0737 0.0713 0.030 Uiso 1 1 calc R . .
C13 C -0.4239(5) 0.1881(4) 0.1379(4) 0.0268(13) Uani 1 1 d . . .
C14 C -0.3191(5) 0.2255(5) 0.1693(4) 0.0345(15) Uani 1 1 d . . .
H14A H -0.3186 0.2854 0.1970 0.041 Uiso 1 1 calc R . .
C15 C -0.2108(5) 0.1752(4) 0.1608(4) 0.0245(13) Uani 1 1 d . . .
C16 C -0.1037(5) 0.2208(4) 0.1930(4) 0.0278(13) Uani 1 1 d . . .
H16A H -0.1095 0.2837 0.2139 0.033 Uiso 1 1 calc R . .
C17 C 0.1050(5) 0.2356(4) 0.2274(4) 0.0261(13) Uani 1 1 d . . .
H17A H 0.0818 0.2877 0.2662 0.031 Uiso 1 1 calc R . .
H17B H 0.1459 0.2629 0.1776 0.031 Uiso 1 1 calc R . .
C18 C 0.1860(5) 0.1654(4) 0.2783(4) 0.0255(13) Uani 1 1 d . . .
H18A H 0.2653 0.1921 0.2860 0.031 Uiso 1 1 calc R . .
H18B H 0.1554 0.1523 0.3366 0.031 Uiso 1 1 calc R . .
C19 C 0.2844(5) 0.0281(4) 0.2164(3) 0.0238(12) Uani 1 1 d . . .
H19A H 0.3535 0.0525 0.2436 0.029 Uiso 1 1 calc R . .
C20 C 0.2939(5) -0.0614(4) 0.1677(3) 0.0228(12) Uani 1 1 d . . .
C21 C 0.4089(5) -0.1005(4) 0.1590(4) 0.0283(13) Uani 1 1 d . . .
H21A H 0.4748 -0.0691 0.1842 0.034 Uiso 1 1 calc R . .
C22 C 0.4227(5) -0.1852(5) 0.1133(4) 0.0287(13) Uani 1 1 d . . .
C23 C 0.3243(5) -0.2349(4) 0.0789(4) 0.0294(14) Uani 1 1 d . . .
H23A H 0.3349 -0.2929 0.0491 0.035 Uiso 1 1 calc R . .
C24 C 0.2118(5) -0.1997(4) 0.0882(3) 0.0242(12) Uani 1 1 d . . .
H24A H 0.1470 -0.2345 0.0654 0.029 Uiso 1 1 calc R . .
C25 C 0.1928(5) -0.1111(4) 0.1320(3) 0.0189(11) Uani 1 1 d . . .
O1W O 0.1187(3) 0.0937(2) 0.0387(2) 0.0188(8) Uani 1 1 d . . .
C3 C -0.160(3) 0.023(3) 0.519(2) 0.050(9) Uani 0.50 1 d P . .
N3 N -0.2470(15) 0.0520(13) 0.5398(15) 0.066(6) Uani 0.50 1 d P . .
O2W O 0.386(2) -0.0172(17) 0.6771(9) 0.229(15) Uani 0.50 1 d P . .
C100 C 0.4921(18) -0.0010(16) 0.557(2) 0.156(19) Uani 0.50 1 d P . .

loop_
_atom_site_aniso_label
_atom_site_aniso_U_11
_atom_site_aniso_U_22
_atom_site_aniso_U_33
_atom_site_aniso_U_23
_atom_site_aniso_U_13
_atom_site_aniso_U_12
Cl1 0.0260(8) 0.0503(10) 0.0447(10) -0.0142(8) 0.0087(7) 0.0019(7)
Cl2 0.0337(9) 0.0620(12) 0.0335(9) -0.0053(8) -0.0053(7) 0.0156(8)
Fe1 0.0405(7) 0.0121(5) 0.0128(6) 0.0024(4) 0.0104(5) 0.0045(5)
Mn1 0.0247(4) 0.0156(4) 0.0096(4) -0.0008(3) -0.0020(3) -0.0038(3)
O1 0.026(2) 0.0169(19) 0.022(2) 0.0025(16) -0.0028(16) -0.0024(16)
O2 0.023(2) 0.0157(18) 0.0171(19) -0.0030(15) -0.0009(15) -0.0011(15)
N1 0.052(4) 0.040(3) 0.020(3) 0.007(2) 0.009(2) -0.009(3)
N2 0.042(3) 0.019(3) 0.032(3) 0.001(2) 0.002(2) 0.003(2)
N4 0.048(13) 0.001(7) 0.036(12) -0.001(8) 0.025(9) 0.003(9)
C4 0.013(6) 0.046(9) 0.111(14) -0.041(9) -0.014(7) 0.010(6)
N5 0.017(5) 0.029(6) 0.113(11) -0.021(7) -0.003(6) 0.002(5)
C5 0.032(7) 0.042(8) 0.065(10) 0.019(7) 0.023(7) 0.020(6)
C6 0.032(9) 0.037(10) 0.052(11) 0.010(9) 0.010(8) 0.017(7)
N6 0.023(2) 0.027(3) 0.010(2) -0.0080(19) 0.0007(17) -0.006(2)
N7 0.030(3) 0.023(2) 0.013(2) -0.0035(19) -0.0019(19) -0.006(2)
C1 0.037(3) 0.020(3) 0.019(3) 0.003(2) 0.005(2) 0.000(2)
C2 0.028(3) 0.018(3) 0.017(3) 0.000(2) 0.004(2) 0.003(2)
C10 0.027(3) 0.017(3) 0.011(3) -0.002(2) 0.003(2) -0.001(2)
C11 0.031(3) 0.020(3) 0.014(3) -0.002(2) -0.005(2) -0.005(2)
C12 0.025(3) 0.027(3) 0.023(3) 0.000(2) -0.002(2) -0.003(2)
C13 0.021(3) 0.031(3) 0.030(3) -0.008(3) 0.007(2) -0.001(2)
C14 0.032(3) 0.032(3) 0.040(4) -0.022(3) 0.009(3) -0.001(3)
C15 0.020(3) 0.029(3) 0.024(3) -0.017(3) 0.007(2) -0.004(2)
C16 0.030(3) 0.026(3) 0.028(3) -0.019(3) 0.006(2) -0.006(3)
C17 0.032(3) 0.019(3) 0.027(3) -0.012(2) 0.003(2) -0.013(2)
C18 0.032(3) 0.030(3) 0.014(3) -0.010(2) -0.006(2) -0.011(3)
C19 0.030(3) 0.028(3) 0.013(3) 0.003(2) -0.009(2) -0.007(2)
C20 0.030(3) 0.025(3) 0.013(3) 0.006(2) -0.007(2) -0.006(2)
C21 0.030(3) 0.038(4) 0.016(3) 0.008(3) -0.002(2) 0.000(3)
C22 0.032(3) 0.038(4) 0.016(3) 0.006(3) -0.001(2) 0.010(3)
C23 0.035(3) 0.030(3) 0.023(3) -0.001(3) -0.004(3) 0.007(3)
C24 0.033(3) 0.022(3) 0.017(3) 0.000(2) -0.004(2) 0.000(2)
C25 0.028(3) 0.018(3) 0.011(3) 0.007(2) -0.004(2) -0.004(2)
O1W 0.031(2) 0.0131(18) 0.0127(18) -0.0004(14) 0.0024(15) 0.0012(15)
C3 0.070(16) 0.040(15) 0.041(15) 0.025(11) 0.013(12) 0.040(12)
N3 0.030(8) 0.034(8) 0.13(2) -0.008(13) -0.008(11) 0.005(6)
O2W 0.37(3) 0.28(3) 0.040(8) 0.005(11) -0.022(12) -0.30(3)
C100 0.041(11) 0.055(12) 0.37(5) -0.11(2) -0.06(2) 0.020(9)

loop_
_atom_type_symbol
_atom_type_description
_atom_type_scat_dispersion_real
_atom_type_scat_dispersion_imag
_atom_type_scat_source
C C 0.0033 0.0016 'International Tables Vol C Tables 4.2.6.8 and 6.1.1.4'
H H 0.0000 0.0000 'International Tables Vol C Tables 4.2.6.8 and 6.1.1.4'
N N 0.0061 0.0033 'International Tables Vol C Tables 4.2.6.8 and 6.1.1.4'
O O 0.0106 0.0060 'International Tables Vol C Tables 4.2.6.8 and 6.1.1.4'
Mn Mn 0.3368 0.7283 'International Tables Vol C Tables 4.2.6.8 and 6.1.1.4'
Fe Fe 0.3463 0.8444 'International Tables Vol C Tables 4.2.6.8 and 6.1.1.4'
Cl Cl 0.1484 0.1585 'International Tables Vol C Tables 4.2.6.8 and 6.1.1.4'

loop_
_geom_angle_atom_site_label_1
_geom_angle_atom_site_label_2
_geom_angle_atom_site_label_3
_geom_angle
_geom_angle_site_symmetry_1
_geom_angle_site_symmetry_3
_geom_angle_publ_flag
C3 Fe1 C3 180.0(19) . 3_556 ?
C3 Fe1 C1 86.9(10) . 3_556 ?
C3 Fe1 C1 93.1(10) 3_556 3_556 ?
C3 Fe1 C1 93.1(10) . . ?
C3 Fe1 C1 86.9(10) 3_556 . ?
C1 Fe1 C1 180.0 3_556 . ?
C3 Fe1 C2 94.2(12) . 3_556 ?
C3 Fe1 C2 85.8(12) 3_556 3_556 ?
C1 Fe1 C2 89.1(2) 3_556 3_556 ?
C1 Fe1 C2 90.9(2) . 3_556 ?
C3 Fe1 C2 85.8(12) . . ?
C3 Fe1 C2 94.2(12) 3_556 . ?
C1 Fe1 C2 90.9(2) 3_556 . ?
C1 Fe1 C2 89.1(2) . . ?
C2 Fe1 C2 180.0 3_556 . ?
C3 Fe1 N4 5.1(14) . 3_556 ?
C3 Fe1 N4 174.9(14) 3_556 3_556 ?
C1 Fe1 N4 91.5(4) 3_556 3_556 ?
C1 Fe1 N4 88.5(4) . 3_556 ?
C2 Fe1 N4 92.1(5) 3_556 3_556 ?
C2 Fe1 N4 87.9(5) . 3_556 ?
C3 Fe1 N4 174.9(14) . . ?
C3 Fe1 N4 5.1(14) 3_556 . ?
C1 Fe1 N4 88.5(4) 3_556 . ?
C1 Fe1 N4 91.5(4) . . ?
C2 Fe1 N4 87.9(5) 3_556 . ?
C2 Fe1 N4 92.1(5) . . ?
N4 Fe1 N4 180.0(8) 3_556 . ?
O1 Mn1 O2 94.58(16) . . ?
O1 Mn1 N7 92.10(18) . . ?
O2 Mn1 N7 173.16(18) . . ?
O1 Mn1 N6 173.78(17) . . ?
O2 Mn1 N6 91.63(17) . . ?
N7 Mn1 N6 81.68(18) . . ?
O1 Mn1 O1W 88.84(14) . . ?
O2 Mn1 O1W 92.45(14) . . ?
N7 Mn1 O1W 86.26(16) . . ?
N6 Mn1 O1W 90.66(15) . . ?
O1 Mn1 N1 92.21(18) . . ?
O2 Mn1 N1 93.12(18) . . ?
N7 Mn1 N1 88.02(19) . . ?
N6 Mn1 N1 87.69(19) . . ?
O1W Mn1 N1 174.23(17) . . ?
C25 O1 Mn1 126.6(3) . . ?
C10 O2 Mn1 128.3(3) . . ?
C1 N1 Mn1 149.8(5) . . ?
C3 N4 N3 118(9) 3_556 3_556 ?
C3 N4 C4 138(10) 3_556 . ?
N3 N4 C4 78.7(11) 3_556 . ?
C3 N4 C6 92(9) 3_556 . ?
N3 N4 C6 29.9(12) 3_556 . ?
C4 N4 C6 108.0 . . ?
C3 N4 Fe1 42(9) 3_556 . ?
N3 N4 Fe1 156.4(13) 3_556 . ?
C4 N4 Fe1 124.3(6) . . ?
C6 N4 Fe1 126.6(7) . . ?
N5 C4 N4 108.0 . . ?
N5 C4 N3 70.4(8) . 3_556 ?
N4 C4 N3 37.8(8) . 3_556 ?
N5 C4 C3 110.3(12) . 3_556 ?
N4 C4 C3 5.9(18) . 3_556 ?
N3 C4 C3 41.1(10) 3_556 3_556 ?
N5 C4 H4B 119.4 . . ?
N4 C4 H4B 132.6 . . ?
N3 C4 H4B 169.3 3_556 . ?
C3 C4 H4B 130.0 3_556 . ?
C4 N5 C5 108.0 . . ?
C4 N5 C100 126.2(14) . . ?
C5 N5 C100 125.7(14) . . ?
C4 N5 N3 58.5(8) . 3_556 ?
C5 N5 N3 49.6(8) . 3_556 ?
C100 N5 N3 174.9(12) . 3_556 ?
C4 N5 C100 157.9(10) . 3_656 ?
C5 N5 C100 68.4(9) . 3_656 ?
C100 N5 C100 61(2) . 3_656 ?
N3 N5 C100 115.6(11) 3_556 3_656 ?
N3 C5 C6 31.5(9) 3_556 . ?
N3 C5 N5 76.8(8) 3_556 . ?
C6 C5 N5 108.0 . . ?
N3 C5 C100 139.8(13) 3_556 3_656 ?
C6 C5 C100 157.8(10) . 3_656 ?
N5 C5 C100 67.4(11) . 3_656 ?
N3 C5 H5B 154.4 3_556 . ?
C6 C5 H5B 123.5 . . ?
N5 C5 H5B 128.5 . . ?
C100 C5 H5B 64.5 3_656 . ?
N3 C6 C5 68.8(17) 3_556 . ?
N3 C6 N4 40.1(16) 3_556 . ?
C5 C6 N4 108.0 . . ?
N3 C6 C3 49(2) 3_556 3_556 ?
C5 C6 C3 115.7(15) . 3_556 ?
N4 C6 C3 9.9(17) . 3_556 ?
N3 C6 H6A 159.9 3_556 . ?
C5 C6 H6A 129.7 . . ?
N4 C6 H6A 122.3 . . ?
C3 C6 H6A 114.5 3_556 . ?
C16 N6 C17 120.9(5) . . ?
C16 N6 Mn1 125.3(4) . . ?
C17 N6 Mn1 113.7(3) . . ?
C19 N7 C18 122.0(5) . . ?
C19 N7 Mn1 124.2(4) . . ?
C18 N7 Mn1 113.6(3) . . ?
N1 C1 Fe1 177.9(5) . . ?
N2 C2 Fe1 179.7(6) . . ?
O2 C10 C11 120.2(5) . . ?
O2 C10 C15 122.0(5) . . ?
C11 C10 C15 117.8(5) . . ?
C12 C11 C10 122.9(5) . . ?
C12 C11 H11A 118.6 . . ?
C10 C11 H11A 118.6 . . ?
C11 C12 C13 119.2(5) . . ?
C11 C12 H12A 120.4 . . ?
C13 C12 H12A 120.4 . . ?
C14 C13 C12 120.5(5) . . ?
C14 C13 Cl1 120.2(5) . . ?
C12 C13 Cl1 119.3(4) . . ?
C13 C14 C15 121.4(5) . . ?
C13 C14 H14A 119.3 . . ?
C15 C14 H14A 119.3 . . ?
C14 C15 C16 118.1(5) . . ?
C14 C15 C10 118.3(5) . . ?
C16 C15 C10 123.6(5) . . ?
N6 C16 C15 125.1(5) . . ?
N6 C16 H16A 117.4 . . ?
C15 C16 H16A 117.4 . . ?
N6 C17 C18 107.5(4) . . ?
N6 C17 H17A 110.2 . . ?
C18 C17 H17A 110.2 . . ?
N6 C17 H17B 110.2 . . ?
C18 C17 H17B 110.2 . . ?
H17A C17 H17B 108.5 . . ?
N7 C18 C17 106.8(4) . . ?
N7 C18 H18A 110.4 . . ?
C17 C18 H18A 110.4 . . ?
N7 C18 H18B 110.4 . . ?
C17 C18 H18B 110.4 . . ?
H18A C18 H18B 108.6 . . ?
N7 C19 C20 125.5(5) . . ?
N7 C19 H19A 117.3 . . ?
C20 C19 H19A 117.3 . . ?
C21 C20 C25 120.2(5) . . ?
C21 C20 C19 117.4(5) . . ?
C25 C20 C19 122.3(5) . . ?
C22 C21 C20 119.7(6) . . ?
C22 C21 H21A 120.2 . . ?
C20 C21 H21A 120.2 . . ?
C21 C22 C23 120.6(6) . . ?
C21 C22 Cl2 119.3(5) . . ?
C23 C22 Cl2 120.1(5) . . ?
C24 C23 C22 120.8(6) . . ?
C24 C23 H23A 119.6 . . ?
C22 C23 H23A 119.6 . . ?
C23 C24 C25 120.9(5) . . ?
C23 C24 H24A 119.6 . . ?
C25 C24 H24A 119.6 . . ?
O1 C25 C24 118.1(5) . . ?
O1 C25 C20 124.1(5) . . ?
C24 C25 C20 117.8(5) . . ?
N4 C3 N3 50(8) 3_556 . ?
N4 C3 C6 78(8) 3_556 3_556 ?
N3 C3 C6 30.8(15) . 3_556 ?
N4 C3 C4 36(8) 3_556 3_556 ?
N3 C3 C4 67(2) . 3_556 ?
C6 C3 C4 97.1(18) 3_556 3_556 ?
N4 C3 Fe1 133(10) 3_556 . ?
N3 C3 Fe1 167(3) . . ?
C6 C3 Fe1 139(3) 3_556 . ?
C4 C3 Fe1 124(3) 3_556 . ?
C6 N3 N4 110(2) 3_556 3_556 ?
C6 N3 C3 100(3) 3_556 . ?
N4 N3 C3 11(2) 3_556 . ?
C6 N3 C5 80(3) 3_556 3_556 ?
N4 N3 C5 165(4) 3_556 3_556 ?
C3 N3 C5 162(3) . 3_556 ?
C6 N3 C4 168(7) 3_556 3_556 ?
N4 N3 C4 63.5(14) 3_556 3_556 ?
C3 N3 C4 72(2) . 3_556 ?
C5 N3 C4 104(2) 3_556 3_556 ?
C6 N3 N5 133(4) 3_556 3_556 ?
N4 N3 N5 114(2) 3_556 3_556 ?
C3 N3 N5 122(2) . 3_556 ?
C5 N3 N5 53.5(9) 3_556 3_556 ?
C4 N3 N5 51.1(11) 3_556 3_556 ?
N5 C100 C100 72.4(15) . 3_656 ?
N5 C100 N5 119(2) . 3_656 ?
C100 C100 N5 46.7(16) 3_656 3_656 ?
N5 C100 C5 157(3) . 3_656 ?
C100 C100 C5 89(2) 3_656 3_656 ?
N5 C100 C5 44.1(7) 3_656 3_656 ?

loop_
_geom_bond_atom_site_label_1
_geom_bond_atom_site_label_2
_geom_bond_distance
_geom_bond_site_symmetry_2
_geom_bond_publ_flag
Cl1 C13 1.748(6) . ?
Cl2 C22 1.739(6) . ?
Fe1 C3 1.86(3) . ?
Fe1 C3 1.86(3) 3_556 ?
Fe1 C1 1.918(6) 3_556 ?
Fe1 C1 1.918(6) . ?
Fe1 C2 1.939(5) 3_556 ?
Fe1 C2 1.939(5) . ?
Fe1 N4 2.039(7) 3_556 ?
Fe1 N4 2.039(7) . ?
Mn1 O1 1.879(4) . ?
Mn1 O2 1.883(4) . ?
Mn1 N7 1.993(5) . ?
Mn1 N6 1.994(5) . ?
Mn1 O1W 2.231(3) . ?
Mn1 N1 2.243(5) . ?
O1 C25 1.314(6) . ?
O2 C10 1.331(6) . ?
N1 C1 1.165(7) . ?
N2 C2 1.145(7) . ?
N4 C3 0.25(4) 3_556 ?
N4 N3 0.97(2) 3_556 ?
N4 C4 1.4200 . ?
N4 C6 1.4200 . ?
C4 N5 1.4200 . ?
C4 N3 1.56(2) 3_556 ?
C4 C3 1.61(4) 3_556 ?
C4 H4B 0.9692 . ?
N5 C5 1.4200 . ?
N5 C100 1.44(2) . ?
N5 N3 1.719(18) 3_556 ?
N5 C100 1.88(3) 3_656 ?
C5 N3 1.35(2) 3_556 ?
C5 C6 1.4200 . ?
C5 C100 1.90(2) 3_656 ?
C5 H5B 0.9072 . ?
C6 N3 0.75(2) 3_556 ?
C6 C3 1.45(4) 3_556 ?
C6 H6A 0.8924 . ?
N6 C16 1.286(7) . ?
N6 C17 1.469(6) . ?
N7 C19 1.279(7) . ?
N7 C18 1.472(7) . ?
C10 C11 1.396(7) . ?
C10 C15 1.440(7) . ?
C11 C12 1.364(8) . ?
C11 H11A 0.9300 . ?
C12 C13 1.407(8) . ?
C12 H12A 0.9300 . ?
C13 C14 1.358(8) . ?
C14 C15 1.415(8) . ?
C14 H14A 0.9300 . ?
C15 C16 1.432(7) . ?
C16 H16A 0.9300 . ?
C17 C18 1.523(8) . ?
C17 H17A 0.9700 . ?
C17 H17B 0.9700 . ?
C18 H18A 0.9700 . ?
C18 H18B 0.9700 . ?
C19 C20 1.448(8) . ?
C19 H19A 0.9300 . ?
C20 C21 1.415(8) . ?
C20 C25 1.420(7) . ?
C21 C22 1.374(8) . ?
C21 H21A 0.9300 . ?
C22 C23 1.390(8) . ?
C23 C24 1.370(8) . ?
C23 H23A 0.9300 . ?
C24 C25 1.416(8) . ?
C24 H24A 0.9300 . ?
C3 N4 0.25(4) 3_556 ?
C3 N3 1.11(2) . ?
C3 C6 1.45(5) 3_556 ?
C3 C4 1.61(5) 3_556 ?
N3 C6 0.75(5) 3_556 ?
N3 N4 0.97(2) 3_556 ?
N3 C5 1.35(3) 3_556 ?
N3 C4 1.56(4) 3_556 ?
N3 N5 1.72(3) 3_556 ?
C100 C100 1.73(7) 3_656 ?
C100 N5 1.88(4) 3_656 ?
C100 C5 1.90(2) 3_656 ?
